data_4068599
loop_
_publ_author_name
'Sehnal, Petr'
'Taghzouti, Hanaa'
'Fairlamb, Ian J. S.'
'Jutand, Anny'
'Lee, Adam F.'
'Whitwood, Adrian C.'

_publ_section_title
;
 Heteroaromatic Analogues of Dibenzylideneacetone (dba) and
 Pd02(het-dba)3Complexes: Effect of a Thienyl Moiety on the Reactivity of
 Pd0(\h2-thn-dba)(PPh3)2/Pd0(PPh3)2(n= 1 or 2) and
 Pd0(\h2-th2-dba)(dppe)/Pd0(dppe) in Oxidative Addition Reactions with
 Iodobenzene
;
_journal_issue 3
_journal_name_full Organometallics
_journal_page_first 824
_journal_paper_doi 10.1021/om800975w
_journal_volume 28
_journal_year 2009
_chemical_formula_moiety 'C15 H12 O S'
_chemical_formula_sum 'C15 H12 O S'
_chemical_formula_weight 240.31
_chemical_name_systematic
; 
 ? 
;
_space_group_IT_number 15
_symmetry_cell_setting monoclinic
_symmetry_space_group_name_Hall '-C 2yc'
_symmetry_space_group_name_H-M 'C 1 2/c 1'
_atom_sites_solution_hydrogens geom
_atom_sites_solution_primary direct
_atom_sites_solution_secondary difmap
_audit_creation_method SHELXL-97
_cell_angle_alpha 90.00
_cell_angle_beta 107.304(6)
_cell_angle_gamma 90.00
_cell_formula_units_Z 4
_cell_length_a 26.883(6)
_cell_length_b 5.7764(11)
_cell_length_c 8.0092(16)
_cell_measurement_reflns_used 1779
_cell_measurement_temperature 110(2)
_cell_measurement_theta_max 28.21
_cell_measurement_theta_min 3.17
_cell_volume 1187.4(4)
_computing_cell_refinement 'Bruker SMART'
_computing_data_collection 'Bruker SMART'
_computing_data_reduction 'Bruker SAINT'
_computing_molecular_graphics 'Bruker SHELXTL'
_computing_publication_material 'Bruker SHELXTL'
_computing_structure_refinement 'SHELXL-97 (Sheldrick, 1997)'
_computing_structure_solution 'SHELXS-97 (Sheldrick, 1997)'
_diffrn_ambient_temperature 110(2)
_diffrn_measured_fraction_theta_full 0.991
_diffrn_measured_fraction_theta_max 0.991
_diffrn_measurement_device_type 'CCD area detector'
_diffrn_measurement_method 'phi and omega scans'
_diffrn_radiation_monochromator graphite
_diffrn_radiation_source 'fine-focus sealed tube'
_diffrn_radiation_type MoK\a
_diffrn_radiation_wavelength 0.71073
_diffrn_reflns_av_R_equivalents 0.0291
_diffrn_reflns_av_sigmaI/netI 0.0278
_diffrn_reflns_limit_h_max 35
_diffrn_reflns_limit_h_min -35
_diffrn_reflns_limit_k_max 7
_diffrn_reflns_limit_k_min -7
_diffrn_reflns_limit_l_max 10
_diffrn_reflns_limit_l_min -10
_diffrn_reflns_number 5505
_diffrn_reflns_theta_full 28.32
_diffrn_reflns_theta_max 28.32
_diffrn_reflns_theta_min 1.59
_exptl_absorpt_coefficient_mu 0.251
_exptl_absorpt_correction_T_max 1.000
_exptl_absorpt_correction_T_min 0.667
_exptl_absorpt_correction_type multi-scan
_exptl_absorpt_process_details 'SADABS v2.03; (Sheldrick)'
_exptl_crystal_colour pale
_exptl_crystal_density_diffrn 1.344
_exptl_crystal_density_method 'not measured'
_exptl_crystal_description plate
_exptl_crystal_F_000 504
_exptl_crystal_size_max 0.37
_exptl_crystal_size_mid 0.36
_exptl_crystal_size_min 0.02
_refine_diff_density_max 0.394
_refine_diff_density_min -0.316
_refine_diff_density_rms 0.046
_refine_ls_extinction_method none
_refine_ls_goodness_of_fit_ref 1.160
_refine_ls_hydrogen_treatment constr
_refine_ls_matrix_type full
_refine_ls_number_parameters 135
_refine_ls_number_reflns 1474
_refine_ls_number_restraints 19
_refine_ls_restrained_S_all 1.191
_refine_ls_R_factor_all 0.0648
_refine_ls_R_factor_gt 0.0528
_refine_ls_shift/su_max 0.001
_refine_ls_shift/su_mean 0.000
_refine_ls_structure_factor_coef Fsqd
_refine_ls_weighting_details 'calc w=1/[\s^2^(Fo^2^)+(0.0282P)^2^+2.0768P] where P=(Fo^2^+2Fc^2^)/3'
_refine_ls_weighting_scheme calc
_refine_ls_wR_factor_gt 0.1178
_refine_ls_wR_factor_ref 0.1223
_reflns_number_gt 1247
_reflns_number_total 1474
_reflns_threshold_expression >2sigma(I)
_cod_data_source_file om800975w_si_001.cif
_cod_data_source_block ijf0713a_(3a)
_cod_depositor_comments
;
The following automatic conversions were performed:

'_symmetry_cell_setting' value 'Monoclinic' changed to 'monoclinic'
according to /home/saulius/struct/CIF-dictionaries/cif_core.dic
dictionary named 'cif_core.dic' version 2.4.2 from 2011-04-26.

Automatic conversion script
Id: cif_fix_values 1715 2011-07-08 13:25:40Z adriana 
;
_cod_original_sg_symbol_H-M C2/c
_cod_database_code 4068599

loop_
_symmetry_equiv_pos_as_xyz
'x, y, z'
'-x, y, -z+1/2'
'x+1/2, y+1/2, z'
'-x+1/2, y+1/2, -z+1/2'
'-x, -y, -z'
'x, -y, z-1/2'
'-x+1/2, -y+1/2, -z'
'x+1/2, -y+1/2, z-1/2'

loop_
_atom_site_label
_atom_site_type_symbol
_atom_site_fract_x
_atom_site_fract_y
_atom_site_fract_z
_atom_site_U_iso_or_equiv
_atom_site_adp_type
_atom_site_occupancy
_atom_site_symmetry_multiplicity
_atom_site_calc_flag
_atom_site_refinement_flags
_atom_site_disorder_assembly
_atom_site_disorder_group
C1 C 0.2959(3) 0.2677(14) 0.8740(16) 0.0275(16) Uani 0.387(3) 1 d PD A 1
H1 H 0.2603 0.2438 0.8655 0.033 Uiso 0.387(3) 1 calc PR A 1
C2 C 0.3213(3) 0.4518(11) 0.9487(13) 0.0240(16) Uani 0.387(3) 1 d P A 1
H2 H 0.3073 0.5727 1.0015 0.029 Uiso 0.387(3) 1 calc PR A 1
C3 C 0.3748(4) 0.4421(17) 0.9380(15) 0.0304(15) Uani 0.387(3) 1 d PDU A 1
H3 H 0.4002 0.5594 0.9807 0.037 Uiso 0.387(3) 1 calc PR A 1
C4 C 0.3841(2) 0.2311(12) 0.8542(9) 0.0300(13) Uani 0.387(3) 1 d PD A 1
C5 C 0.43351(15) 0.1770(7) 0.8254(5) 0.0240(8) Uani 0.387(3) 1 d P A 1
H5 H 0.4590 0.2953 0.8398 0.029 Uiso 0.387(3) 1 calc PR A 1
C6 C 0.4441(2) -0.0348(9) 0.7790(6) 0.0251(10) Uani 0.387(3) 1 d P A 1
H6 H 0.4177 -0.1494 0.7617 0.030 Uiso 0.387(3) 1 calc PR A 1
S1 S 0.32914(13) 0.0809(6) 0.7962(6) 0.0260(5) Uani 0.387(3) 1 d PD A 1
C1' C 0.3213(3) 0.4518(11) 0.9487(13) 0.0240(16) Uani 0.113(3) 1 d PD A 3
H1' H 0.3047 0.5681 0.9971 0.029 Uiso 0.113(3) 1 calc PR A 3
C2' C 0.2959(3) 0.2677(14) 0.8740(16) 0.0275(16) Uani 0.113(3) 1 d P A 3
H2' H 0.2609 0.2305 0.8672 0.033 Uiso 0.113(3) 1 calc PR A 3
C3' C 0.3345(12) 0.112(9) 0.794(7) 0.0260(5) Uani 0.113(3) 1 d PD A 3
H3' H 0.3263 -0.0245 0.7246 0.031 Uiso 0.113(3) 1 calc PR A 3
C4' C 0.3841(2) 0.2311(12) 0.8542(9) 0.0300(13) Uani 0.113(3) 1 d PD A 3
C5' C 0.43351(15) 0.1770(7) 0.8254(5) 0.0240(8) Uani 0.113(3) 1 d P A 3
H5' H 0.4590 0.2953 0.8398 0.029 Uiso 0.113(3) 1 calc PR A 3
C6' C 0.4441(2) -0.0348(9) 0.7790(6) 0.0251(10) Uani 0.113(3) 1 d P A 3
H6' H 0.4177 -0.1494 0.7617 0.030 Uiso 0.113(3) 1 calc PR A 3
S1' S 0.3823(3) 0.4749(16) 0.9560(13) 0.0304(15) Uani 0.113(3) 1 d PDU A 3
C7 C 0.5000 -0.1104(5) 0.7500 0.0379(7) Uani 1 2 d S . .
O1 O 0.5000 -0.3185(3) 0.7500 0.0342(5) Uani 1 2 d S A .
C8 C 0.52927(16) 0.0673(7) 0.7185(5) 0.0251(7) Uani 0.50 1 d P . 2
H8 H 0.5167 0.2218 0.7017 0.030 Uiso 0.50 1 calc PR . 2
C9 C 0.57696(19) 0.0098(9) 0.7128(6) 0.0238(10) Uani 0.50 1 d P B 2
H9 H 0.5879 -0.1454 0.7416 0.029 Uiso 0.50 1 calc PR B 2
C10 C 0.6136(2) 0.1645(8) 0.6661(10) 0.042(2) Uani 0.50 1 d PG B 2
C11 C 0.60020(13) 0.3833(8) 0.5947(5) 0.0245(8) Uani 0.50 1 d PG B 2
H11 H 0.5660 0.4415 0.5783 0.029 Uiso 0.50 1 calc PR B 2
C12 C 0.63679(18) 0.5169(7) 0.5471(6) 0.0275(12) Uani 0.50 1 d PG B 2
H12 H 0.6276 0.6664 0.4982 0.033 Uiso 0.50 1 calc PR B 2
C13 C 0.68679(18) 0.4317(12) 0.5710(12) 0.051(4) Uani 0.50 1 d PG B 2
H13 H 0.7118 0.5231 0.5385 0.061 Uiso 0.50 1 calc PR B 2
C14 C 0.7002(2) 0.2129(14) 0.6425(17) 0.0338(19) Uani 0.50 1 d PG B 2
H14 H 0.7344 0.1547 0.6588 0.041 Uiso 0.50 1 calc PR B 2
C15 C 0.6636(3) 0.0793(11) 0.6900(16) 0.0260(5) Uani 0.50 1 d PG B 2
H15 H 0.6727 -0.0702 0.7389 0.031 Uiso 0.50 1 calc PR B 2

loop_
_atom_site_aniso_label
_atom_site_aniso_U_11
_atom_site_aniso_U_22
_atom_site_aniso_U_33
_atom_site_aniso_U_23
_atom_site_aniso_U_13
_atom_site_aniso_U_12
C1 0.024(3) 0.023(4) 0.039(4) 0.004(3) 0.014(2) 0.001(2)
C2 0.041(3) 0.011(3) 0.025(3) -0.001(2) 0.018(2) 0.007(2)
C3 0.028(2) 0.030(2) 0.0318(17) 0.0020(13) 0.0059(14) -0.0061(13)
C4 0.016(2) 0.053(4) 0.023(3) 0.019(3) 0.008(2) 0.003(2)
C5 0.0257(19) 0.0210(19) 0.0256(18) 0.0024(15) 0.0081(15) -0.0036(15)
C6 0.026(3) 0.022(2) 0.028(2) 0.0023(17) 0.009(2) -0.003(2)
S1 0.0247(9) 0.0236(9) 0.0320(8) -0.0037(10) 0.0119(8) -0.0050(7)
C1' 0.041(3) 0.011(3) 0.025(3) -0.001(2) 0.018(2) 0.007(2)
C2' 0.024(3) 0.023(4) 0.039(4) 0.004(3) 0.014(2) 0.001(2)
C3' 0.0247(9) 0.0236(9) 0.0320(8) -0.0037(10) 0.0119(8) -0.0050(7)
C4' 0.016(2) 0.053(4) 0.023(3) 0.019(3) 0.008(2) 0.003(2)
C5' 0.0257(19) 0.0210(19) 0.0256(18) 0.0024(15) 0.0081(15) -0.0036(15)
C6' 0.026(3) 0.022(2) 0.028(2) 0.0023(17) 0.009(2) -0.003(2)
S1' 0.028(2) 0.030(2) 0.0318(17) 0.0020(13) 0.0059(14) -0.0061(13)
C7 0.061(2) 0.0235(14) 0.0253(14) 0.000 0.0074(13) 0.000
O1 0.0400(12) 0.0201(10) 0.0428(12) 0.000 0.0130(10) 0.000
C8 0.027(2) 0.0210(18) 0.0263(18) -0.0016(15) 0.0071(15) 0.0034(17)
C9 0.026(3) 0.021(2) 0.0240(19) -0.0004(16) 0.008(2) 0.000(2)
C10 0.041(4) 0.057(4) 0.028(3) -0.012(3) 0.010(2) -0.012(3)
C11 0.023(2) 0.023(2) 0.0278(19) 0.0008(16) 0.0086(16) 0.0017(18)
C12 0.043(4) 0.018(2) 0.021(2) 0.0015(16) 0.008(2) -0.001(2)
C13 0.057(6) 0.062(8) 0.043(6) -0.011(5) 0.029(4) -0.022(5)
C14 0.034(3) 0.028(4) 0.041(4) 0.000(3) 0.015(3) 0.006(3)
C15 0.0247(9) 0.0236(9) 0.0320(8) -0.0037(10) 0.0119(8) -0.0050(7)

loop_
_atom_type_symbol
_atom_type_description
_atom_type_scat_dispersion_real
_atom_type_scat_dispersion_imag
_atom_type_scat_source
C C 0.0033 0.0016 'International Tables Vol C Tables 4.2.6.8 and 6.1.1.4'
H H 0.0000 0.0000 'International Tables Vol C Tables 4.2.6.8 and 6.1.1.4'
O O 0.0106 0.0060 'International Tables Vol C Tables 4.2.6.8 and 6.1.1.4'
S S 0.1246 0.1234 'International Tables Vol C Tables 4.2.6.8 and 6.1.1.4'

loop_
_geom_angle_atom_site_label_1
_geom_angle_atom_site_label_2
_geom_angle_atom_site_label_3
_geom_angle
_geom_angle_site_symmetry_1
_geom_angle_site_symmetry_3
C2 C1 S1 116.1(4) . .
C2 C1 H1 121.9 . .
S1 C1 H1 121.9 . .
C1 C2 C3 109.2(5) . .
C1 C2 H2 125.4 . .
C3 C2 H2 125.4 . .
C4 C3 C2 111.5(7) . .
C4 C3 H3 124.2 . .
C2 C3 H3 124.2 . .
C5 C4 C3 123.3(5) . .
C5 C4 S1 128.8(5) . .
C3 C4 S1 107.9(6) . .
C6 C5 C4 121.6(4) . .
C6 C5 H5 119.2 . .
C4 C5 H5 119.2 . .
C5 C6 C7 124.1(4) . .
C5 C6 H6 117.9 . .
C7 C6 H6 117.9 . .
C1 S1 C4 95.2(3) . .
O1 C7 C8 138.9(2) . 2_656
O1 C7 C8 138.9(2) . .
C8 C7 C8 82.2(4) 2_656 .
O1 C7 C6 105.4(2) . .
C8 C7 C6 34.1(2) 2_656 .
C8 C7 C6 115.4(3) . .
O1 C7 C6 105.4(2) . 2_656
C8 C7 C6 115.4(3) 2_656 2_656
C8 C7 C6 34.1(2) . 2_656
C6 C7 C6 149.3(4) . 2_656
O1 C7 C6' 105.4(2) . 2_656
C8 C7 C6' 115.4(3) 2_656 2_656
C8 C7 C6' 34.1(2) . 2_656
C6 C7 C6' 149.3(4) . 2_656
C6 C7 C6' 0.0(3) 2_656 2_656
C9 C8 C7 115.6(4) . .
C9 C8 C8 160.3(4) . 2_656
C7 C8 C8 48.9(2) . 2_656
C9 C8 H8 122.2 . .
C7 C8 H8 122.2 . .
C8 C8 H8 74.6 2_656 .
C8 C9 C10 125.7(5) . .
C8 C9 H9 117.2 . .
C10 C9 H9 117.2 . .
C11 C10 C15 120.0 . .
C11 C10 C9 123.4(4) . .
C15 C10 C9 116.5(4) . .
C10 C11 C12 120.0 . .
C10 C11 H11 120.0 . .
C12 C11 H11 120.0 . .
C13 C12 C11 120.0 . .
C13 C12 H12 120.0 . .
C11 C12 H12 120.0 . .
C14 C13 C12 120.0 . .
C14 C13 H13 120.0 . .
C12 C13 H13 120.0 . .
C13 C14 C15 120.0 . .
C13 C14 H14 120.0 . .
C15 C14 H14 120.0 . .
C14 C15 C10 120.0 . .
C14 C15 H15 120.0 . .
C10 C15 H15 120.0 . .

loop_
_geom_bond_atom_site_label_1
_geom_bond_atom_site_label_2
_geom_bond_distance
_geom_bond_site_symmetry_2
C1 C2 1.308(9) .
C1 S1 1.638(5) .
C1 H1 0.9500 .
C2 C3 1.467(14) .
C2 H2 0.9500 .
C3 C4 1.448(14) .
C3 H3 0.9500 .
C4 C5 1.448(7) .
C4 S1 1.657(4) .
C5 C6 1.334(6) .
C5 H5 0.9500 .
C6 C7 1.647(5) .
C6 H6 0.9500 .
C3' H3' 0.9500 .
C7 O1 1.203(4) .
C7 C8 1.361(4) 2_656
C7 C8 1.361(4) .
C7 C6 1.647(5) 2_656
C7 C6' 1.647(5) 2_656
C8 C9 1.338(6) .
C8 C8 1.790(8) 2_656
C8 H8 0.9500 .
C9 C10 1.458(6) .
C9 H9 0.9500 .
C10 C11 1.3900 .
C10 C15 1.3900 .
C11 C12 1.3900 .
C11 H11 0.9500 .
C12 C13 1.3900 .
C12 H12 0.9500 .
C13 C14 1.3900 .
C13 H13 0.9500 .
C14 C15 1.3900 .
C14 H14 0.9500 .
C15 H15 0.9500 .

loop_
_geom_torsion_atom_site_label_1
_geom_torsion_atom_site_label_2
_geom_torsion_atom_site_label_3
_geom_torsion_atom_site_label_4
_geom_torsion
_geom_torsion_site_symmetry_1
_geom_torsion_site_symmetry_4
S1 C1 C2 C3 1.3(8) . .
C1 C2 C3 C4 -1.8(10) . .
C2 C3 C4 C5 179.6(7) . .
C2 C3 C4 S1 1.5(10) . .
C3 C4 C5 C6 167.0(7) . .
S1 C4 C5 C6 -15.4(8) . .
C4 C5 C6 C7 -178.1(4) . .
C2 C1 S1 C4 -0.4(7) . .
C5 C4 S1 C1 -178.6(6) . .
C3 C4 S1 C1 -0.7(8) . .
C5 C6 C7 O1 164.5(4) . .
C5 C6 C7 C8 -6.7(3) . 2_656
C5 C6 C7 C8 -21.0(5) . .
C5 C6 C7 C6 -15.5(4) . 2_656
C5 C6 C7 C6' -15.5(4) . 2_656
O1 C7 C8 C9 -14.7(5) . .
C8 C7 C8 C9 165.3(5) 2_656 .
C6 C7 C8 C9 173.4(4) . .
C6 C7 C8 C9 -1.6(5) 2_656 .
C6' C7 C8 C9 -1.6(5) 2_656 .
O1 C7 C8 C8 180.000(1) . 2_656
C6 C7 C8 C8 8.1(3) . 2_656
C6 C7 C8 C8 -166.9(5) 2_656 2_656
C6' C7 C8 C8 -166.9(5) 2_656 2_656
C7 C8 C9 C10 174.3(5) . .
C8 C8 C9 C10 -151.2(9) 2_656 .
C8 C9 C10 C11 -10.6(9) . .
C8 C9 C10 C15 171.9(5) . .
C15 C10 C11 C12 0.0 . .
C9 C10 C11 C12 -177.4(6) . .
C10 C11 C12 C13 0.0 . .
C11 C12 C13 C14 0.0 . .
C12 C13 C14 C15 0.0 . .
C13 C14 C15 C10 0.0 . .
C11 C10 C15 C14 0.0 . .
C9 C10 C15 C14 177.6(6) . .
